data_7031915
loop_
_publ_author_name
'Miao, Jun'
'Liu, Yiwei'
'Tang, Qun'
'He, Danfeng'
'Yang, Guocheng'
'Shi, Zhan'
'Liu, Shuxia'
'Wu, Qingyin'

_publ_section_title
;
 Proton conductive watery channels constructed by Anderson polyanions and
 lanthanide coordination cations.
;
_journal_issue 39
_journal_name_full 'Dalton transactions (Cambridge, England : 2003)'
_journal_page_first 14749
_journal_page_last 14755
_journal_paper_doi 10.1039/c4dt01715c
_journal_volume 43
_journal_year 2014
_chemical_formula_sum 'C4 H45 Al Mo6 N2 O43 Sm'
_chemical_formula_weight 1562.39
_chemical_name_systematic
; 
 ? 
;
_space_group_IT_number 15
_symmetry_cell_setting monoclinic
_symmetry_space_group_name_Hall '-C 2yc'
_symmetry_space_group_name_H-M 'C 1 2/c 1'
_atom_sites_solution_hydrogens geom
_atom_sites_solution_primary direct
_atom_sites_solution_secondary difmap
_audit_creation_method SHELXL-97
_cell_angle_alpha 90.00
_cell_angle_beta 106.485(8)
_cell_angle_gamma 90.00
_cell_formula_units_Z 4
_cell_length_a 33.101(13)
_cell_length_b 10.690(4)
_cell_length_c 11.876(4)
_cell_measurement_temperature 296(2)
_cell_measurement_theta_max 26.00
_cell_measurement_theta_min 3.44
_cell_volume 4030(3)
_computing_cell_refinement RAPID-AUTO
_computing_data_collection 'RAPID-AUTO (Rigaku, 1998)'
_computing_data_reduction RAPID-AUTO
_computing_molecular_graphics 'CrystalStructure (Rigaku/MSC, 2002)'
_computing_publication_material CrystalStructure
_computing_structure_refinement 'SHELXL-97 (Sheldrick, 1997)'
_computing_structure_solution 'SHELXS-97 (Sheldrick, 1990)'
_diffrn_ambient_temperature 296(2)
_diffrn_measured_fraction_theta_full 0.981
_diffrn_measured_fraction_theta_max 0.981
_diffrn_radiation_monochromator graphite
_diffrn_radiation_source 'fine-focus sealed tube'
_diffrn_radiation_type MoK\a
_diffrn_radiation_wavelength 0.71073
_diffrn_reflns_av_R_equivalents 0.1001
_diffrn_reflns_av_sigmaI/netI 0.0871
_diffrn_reflns_limit_h_max 38
_diffrn_reflns_limit_h_min -39
_diffrn_reflns_limit_k_max 12
_diffrn_reflns_limit_k_min -12
_diffrn_reflns_limit_l_max 10
_diffrn_reflns_limit_l_min -14
_diffrn_reflns_number 9982
_diffrn_reflns_theta_full 25.16
_diffrn_reflns_theta_max 25.16
_diffrn_reflns_theta_min 2.01
_exptl_absorpt_coefficient_mu 3.389
_exptl_absorpt_correction_T_max 0.513
_exptl_absorpt_correction_T_min 0.431
_exptl_absorpt_correction_type multi-scan
_exptl_absorpt_process_details '(ABSCOR; Higashi, 1995)'
_exptl_crystal_colour colorless
_exptl_crystal_density_diffrn 2.576
_exptl_crystal_density_method 'not measured'
_exptl_crystal_description block
_exptl_crystal_F_000 3016
_exptl_crystal_size_max 0.25
_exptl_crystal_size_mid 0.22
_exptl_crystal_size_min 0.19
_refine_diff_density_max 4.844
_refine_diff_density_min -1.913
_refine_diff_density_rms 0.390
_refine_ls_extinction_method none
_refine_ls_goodness_of_fit_ref 1.143
_refine_ls_hydrogen_treatment mixed
_refine_ls_matrix_type full
_refine_ls_number_parameters 261
_refine_ls_number_reflns 3547
_refine_ls_number_restraints 6
_refine_ls_restrained_S_all 1.143
_refine_ls_R_factor_all 0.0900
_refine_ls_R_factor_gt 0.0768
_refine_ls_shift/su_max 0.000
_refine_ls_shift/su_mean 0.000
_refine_ls_structure_factor_coef Fsqd
_refine_ls_weighting_details 'calc w=1/[\s^2^(Fo^2^)+(0.0866P)^2^+277.2946P] where P=(Fo^2^+2Fc^2^)/3'
_refine_ls_weighting_scheme calc
_refine_ls_wR_factor_gt 0.2058
_refine_ls_wR_factor_ref 0.2139
_reflns_number_gt 2960
_reflns_number_total 3547
_reflns_threshold_expression >2sigma(I)
_cod_data_source_file c4dt01715c2.cif
_cod_data_source_block a-sm-1
_cod_depositor_comments
;
The following automatic conversions were performed:

'_symmetry_cell_setting' value 'Monoclinic' changed to 'monoclinic'
according to
/usr/data/users/saulius/crontab/automatic-downloads/rss-feeds/RSC/lib/dictionaries/cif_core.dic
dictionary named 'cif_core.dic' version 2.4.2 from 2011-04-26.

Automatic conversion script
Id: cif_fix_values 2281 2013-09-26 08:29:07Z andrius 

 Adding full bibliography for 7031915.cif.
;
_cod_original_cell_volume 4029(3)
_cod_original_sg_symbol_H-M C2/c
_cod_database_code 7031915

loop_
_symmetry_equiv_pos_as_xyz
'x, y, z'
'-x, y, -z+1/2'
'x+1/2, y+1/2, z'
'-x+1/2, y+1/2, -z+1/2'
'-x, -y, -z'
'x, -y, z-1/2'
'-x+1/2, -y+1/2, -z'
'x+1/2, -y+1/2, z-1/2'

loop_
_atom_site_label
_atom_site_type_symbol
_atom_site_fract_x
_atom_site_fract_y
_atom_site_fract_z
_atom_site_U_iso_or_equiv
_atom_site_adp_type
_atom_site_occupancy
_atom_site_symmetry_multiplicity
_atom_site_calc_flag
_atom_site_refinement_flags
O4W O 0.4230(5) 0.4248(13) 0.4362(12) 0.045(3) Uani 1 1 d .
H4WA H 0.4137 0.3818 0.3741 0.054 Uiso 1 1 d R
H4WB H 0.4175 0.5012 0.4185 0.054 Uiso 1 1 d R
O5W O 0.3928(4) 0.3323(16) 0.8062(12) 0.053(4) Uani 1 1 d .
H5WA H 0.4128 0.2782 0.8351 0.063 Uiso 1 1 d R
H5WB H 0.3775 0.3329 0.8541 0.063 Uiso 1 1 d R
Al1 Al 0.2500 0.7500 0.5000 0.0124(12) Uani 1 2 d S
C1 C 0.4319(5) 0.1091(13) 0.5418(14) 0.022(3) Uani 1 1 d .
C2 C 0.3942(6) 0.1109(19) 0.4351(16) 0.035(4) Uani 1 1 d .
H2A H 0.4038 0.1154 0.3652 0.042 Uiso 1 1 calc R
H2B H 0.3787 0.0335 0.4317 0.042 Uiso 1 1 calc R
Mo2 Mo 0.29931(4) 0.99707(11) 0.64324(11) 0.0154(3) Uani 1 1 d .
Mo3 Mo 0.35387(4) 0.75299(12) 0.59397(11) 0.0164(3) Uani 1 1 d .
Mo4 Mo 0.19500(4) 0.99329(11) 0.54796(12) 0.0160(3) Uani 1 1 d .
N1 N 0.3665(4) 0.2154(13) 0.4357(12) 0.025(3) Uani 1 1 d .
H1A H 0.3513 0.1995 0.4852 0.037 Uiso 1 1 calc R
H1B H 0.3493 0.2267 0.3638 0.037 Uiso 1 1 calc R
H1C H 0.3817 0.2842 0.4586 0.037 Uiso 1 1 calc R
O1 O 0.2935(3) 0.6434(9) 0.5875(8) 0.013(2) Uani 1 1 d .
H1D H 0.2911 0.6133 0.6515 0.015 Uiso 1 1 d R
O2 O 0.2948(3) 0.8572(9) 0.4917(9) 0.016(2) Uani 1 1 d .
H2C H 0.2943 0.8868 0.4249 0.019 Uiso 1 1 d R
O3 O 0.2958(4) 1.0518(11) 0.7735(10) 0.031(3) Uani 1 1 d .
O4 O 0.3334(3) 1.0930(10) 0.6014(11) 0.027(3) Uani 1 1 d .
O5 O 0.3345(3) 0.8552(11) 0.7022(9) 0.023(2) Uani 1 1 d .
O6 O 0.3887(4) 0.8514(11) 0.5586(11) 0.032(3) Uani 1 1 d .
O7 O 0.3407(3) 0.6495(10) 0.4548(9) 0.020(2) Uani 1 1 d .
O8 O 0.3843(4) 0.6546(12) 0.6970(10) 0.032(3) Uani 1 1 d .
O9 O 0.2472(3) 0.8520(9) 0.6283(8) 0.015(2) Uani 1 1 d .
H9A H 0.2463 0.8152 0.6909 0.017 Uiso 1 1 d R
O10 O 0.1631(3) 1.0849(10) 0.4424(10) 0.025(2) Uani 1 1 d .
O11 O 0.2479(3) 1.0644(9) 0.5376(9) 0.017(2) Uani 1 1 d .
O12 O 0.4609(3) 0.0291(10) 0.5459(10) 0.025(2) Uani 1 1 d .
O13 O 0.4331(4) 0.1819(12) 0.6245(10) 0.033(3) Uani 1 1 d .
O14 O 0.4607(4) 0.1633(10) 0.8902(10) 0.026(3) Uani 1 1 d .
H14A H 0.4753 0.2133 0.9415 0.031 Uiso 1 1 d R
H14B H 0.4576 0.0959 0.9249 0.031 Uiso 1 1 d R
O15 O 0.5424(4) -0.0796(10) 0.7376(10) 0.028(3) Uani 1 1 d .
H15A H 0.5330 -0.1443 0.6970 0.034 Uiso 1 1 d R
H15B H 0.5624 -0.1015 0.7967 0.034 Uiso 1 1 d R
O16 O 0.1935(4) 1.0542(11) 0.6787(10) 0.030(3) Uani 1 1 d .
Sm1 Sm 0.5000 0.10443(10) 0.7500 0.0145(3) Uani 1 2 d S
O1W O 0.2612(4) 0.8006(11) 0.8501(10) 0.038(3) Uani 1 1 d .
H1WA H 0.2592 0.7266 0.8741 0.046 Uiso 1 1 d R
H1WB H 0.2576 0.8512 0.9015 0.046 Uiso 1 1 d R
O2W O 0.4524(4) 0.5362(12) 0.6481(13) 0.042(3) Uani 1 1 d .
H2WA H 0.4306 0.5444 0.6717 0.051 Uiso 1 1 d R
H2WB H 0.4443 0.5112 0.5773 0.051 Uiso 1 1 d R
O3W O 0.4898(4) 0.7131(13) 0.9000(12) 0.042(3) Uani 1 1 d .
H3WA H 0.5072 0.6616 0.8855 0.050 Uiso 1 1 d R
H3WB H 0.4692 0.6721 0.9108 0.050 Uiso 1 1 d R
O17 O 0.5000 0.3287(16) 0.7500 0.039(4) Uani 1 2 d SU
H17A H 0.4806 0.3756 0.7089 0.046 Uiso 0.50 1 d PR

loop_
_atom_site_aniso_label
_atom_site_aniso_U_11
_atom_site_aniso_U_22
_atom_site_aniso_U_33
_atom_site_aniso_U_23
_atom_site_aniso_U_13
_atom_site_aniso_U_12
O4W 0.062(9) 0.036(8) 0.036(8) -0.004(6) 0.011(7) 0.003(7)
O5W 0.038(8) 0.086(12) 0.038(8) -0.002(8) 0.017(6) 0.019(8)
Al1 0.015(3) 0.011(3) 0.010(3) -0.002(2) 0.001(2) 0.001(2)
C1 0.032(9) 0.010(7) 0.026(9) -0.003(7) 0.011(7) -0.008(6)
C2 0.030(9) 0.046(12) 0.027(10) -0.002(8) 0.004(8) -0.003(8)
Mo2 0.0219(7) 0.0102(6) 0.0136(7) -0.0033(5) 0.0045(5) -0.0025(5)
Mo3 0.0152(7) 0.0156(7) 0.0171(7) -0.0010(5) 0.0027(5) -0.0003(5)
Mo4 0.0204(7) 0.0098(6) 0.0184(7) -0.0018(5) 0.0063(5) 0.0020(5)
N1 0.028(7) 0.025(7) 0.022(7) -0.006(6) 0.008(6) 0.004(6)
O1 0.010(4) 0.020(5) 0.007(5) 0.000(4) 0.000(4) -0.002(4)
O2 0.015(5) 0.010(5) 0.023(6) -0.004(4) 0.007(4) -0.006(4)
O3 0.040(7) 0.025(6) 0.026(6) 0.000(5) 0.007(5) -0.003(5)
O4 0.026(6) 0.016(5) 0.040(7) -0.001(5) 0.012(5) -0.006(5)
O5 0.018(5) 0.027(6) 0.020(6) -0.004(5) -0.002(4) 0.001(5)
O6 0.028(6) 0.025(6) 0.045(8) 0.002(6) 0.013(6) -0.013(5)
O7 0.025(6) 0.023(6) 0.018(5) 0.002(4) 0.013(4) 0.000(5)
O8 0.033(7) 0.031(7) 0.025(6) 0.002(5) -0.002(5) 0.009(5)
O9 0.018(5) 0.011(5) 0.012(5) -0.004(4) 0.001(4) -0.008(4)
O10 0.030(6) 0.015(5) 0.031(6) 0.005(5) 0.009(5) 0.011(5)
O11 0.018(5) 0.009(5) 0.024(6) 0.004(4) 0.003(4) -0.002(4)
O12 0.024(6) 0.021(6) 0.025(6) -0.006(5) -0.003(5) 0.002(5)
O13 0.026(6) 0.040(8) 0.026(7) -0.006(6) -0.004(5) 0.006(5)
O14 0.041(7) 0.010(5) 0.032(7) 0.004(5) 0.017(5) -0.003(5)
O15 0.034(6) 0.016(6) 0.032(7) -0.003(5) 0.004(5) 0.006(5)
O16 0.031(6) 0.033(7) 0.029(7) -0.001(5) 0.013(5) 0.003(5)
Sm1 0.0153(5) 0.0133(6) 0.0128(5) 0.000 0.0005(4) 0.000
O1W 0.084(10) 0.017(6) 0.019(6) -0.001(5) 0.025(6) -0.007(6)
O2W 0.048(8) 0.026(7) 0.050(9) -0.007(6) 0.010(7) 0.003(6)
O3W 0.047(8) 0.033(7) 0.048(8) -0.004(6) 0.018(7) -0.002(6)
O17 0.042(8) 0.016(7) 0.052(8) 0.000 0.004(7) 0.000

loop_
_atom_type_symbol
_atom_type_description
_atom_type_scat_dispersion_real
_atom_type_scat_dispersion_imag
_atom_type_scat_source
C C 0.0033 0.0016 'International Tables Vol C Tables 4.2.6.8 and 6.1.1.4'
H H 0.0000 0.0000 'International Tables Vol C Tables 4.2.6.8 and 6.1.1.4'
N N 0.0061 0.0033 'International Tables Vol C Tables 4.2.6.8 and 6.1.1.4'
O O 0.0106 0.0060 'International Tables Vol C Tables 4.2.6.8 and 6.1.1.4'
Al Al 0.0645 0.0514 'International Tables Vol C Tables 4.2.6.8 and 6.1.1.4'
Mo Mo -1.6832 0.6857 'International Tables Vol C Tables 4.2.6.8 and 6.1.1.4'
Sm Sm -0.1638 3.4418 'International Tables Vol C Tables 4.2.6.8 and 6.1.1.4'

loop_
_geom_angle_atom_site_label_1
_geom_angle_atom_site_label_2
_geom_angle_atom_site_label_3
_geom_angle
_geom_angle_site_symmetry_1
_geom_angle_site_symmetry_3
H4WA O4W H4WB 107.8 . .
H5WA O5W H5WB 105.5 . .
O9 Al1 O9 180.000(1) . 7_566
O9 Al1 O2 95.1(4) . 7_566
O9 Al1 O2 84.9(4) 7_566 7_566
O9 Al1 O2 84.9(4) . .
O9 Al1 O2 95.1(4) 7_566 .
O2 Al1 O2 180.0(4) 7_566 .
O9 Al1 O1 83.8(4) . 7_566
O9 Al1 O1 96.2(4) 7_566 7_566
O2 Al1 O1 84.7(4) 7_566 7_566
O2 Al1 O1 95.3(4) . 7_566
O9 Al1 O1 96.2(4) . .
O9 Al1 O1 83.8(4) 7_566 .
O2 Al1 O1 95.3(4) 7_566 .
O2 Al1 O1 84.7(4) . .
O1 Al1 O1 180.000(2) 7_566 .
O13 C1 O12 122.2(15) . .
O13 C1 C2 119.4(15) . .
O12 C1 C2 118.4(14) . .
N1 C2 C1 112.4(15) . .
N1 C2 H2A 109.1 . .
C1 C2 H2A 109.1 . .
N1 C2 H2B 109.1 . .
C1 C2 H2B 109.1 . .
H2A C2 H2B 107.9 . .
O3 Mo2 O4 106.4(6) . .
O3 Mo2 O5 97.6(5) . .
O4 Mo2 O5 101.5(5) . .
O3 Mo2 O11 100.8(5) . .
O4 Mo2 O11 96.9(5) . .
O5 Mo2 O11 149.1(4) . .
O3 Mo2 O9 93.4(5) . .
O4 Mo2 O9 159.1(5) . .
O5 Mo2 O9 81.9(4) . .
O11 Mo2 O9 72.4(4) . .
O3 Mo2 O2 158.6(5) . .
O4 Mo2 O2 93.7(5) . .
O5 Mo2 O2 70.8(4) . .
O11 Mo2 O2 83.4(4) . .
O9 Mo2 O2 67.7(3) . .
O6 Mo3 O8 104.8(6) . .
O6 Mo3 O5 101.1(5) . .
O8 Mo3 O5 96.4(5) . .
O6 Mo3 O7 98.5(5) . .
O8 Mo3 O7 101.8(5) . .
O5 Mo3 O7 148.9(4) . .
O6 Mo3 O2 96.1(5) . .
O8 Mo3 O2 157.6(5) . .
O5 Mo3 O2 71.4(4) . .
O7 Mo3 O2 82.7(4) . .
O6 Mo3 O1 162.1(5) . .
O8 Mo3 O1 92.3(5) . .
O5 Mo3 O1 82.0(4) . .
O7 Mo3 O1 72.3(4) . .
O2 Mo3 O1 68.0(3) . .
O16 Mo4 O10 106.3(5) . .
O16 Mo4 O7 98.2(5) . 7_566
O10 Mo4 O7 101.2(5) . 7_566
O16 Mo4 O11 99.7(5) . .
O10 Mo4 O11 96.3(5) . .
O7 Mo4 O11 150.3(4) 7_566 .
O16 Mo4 O1 160.7(5) . 7_566
O10 Mo4 O1 92.4(4) . 7_566
O7 Mo4 O1 72.8(4) 7_566 7_566
O11 Mo4 O1 82.7(4) . 7_566
O16 Mo4 O9 95.0(5) . .
O10 Mo4 O9 157.5(4) . .
O7 Mo4 O9 82.6(4) 7_566 .
O11 Mo4 O9 72.4(4) . .
O1 Mo4 O9 67.3(3) 7_566 .
C2 N1 H1A 109.5 . .
C2 N1 H1B 109.5 . .
H1A N1 H1B 109.5 . .
C2 N1 H1C 109.5 . .
H1A N1 H1C 109.5 . .
H1B N1 H1C 109.5 . .
Al1 O1 Mo4 104.5(4) . 7_566
Al1 O1 Mo3 103.3(4) . .
Mo4 O1 Mo3 91.9(3) 7_566 .
Al1 O1 H1D 117.8 . .
Mo4 O1 H1D 117.7 7_566 .
Mo3 O1 H1D 117.8 . .
Al1 O2 Mo3 104.0(4) . .
Al1 O2 Mo2 103.3(4) . .
Mo3 O2 Mo2 92.6(4) . .
Al1 O2 H2C 117.7 . .
Mo3 O2 H2C 117.7 . .
Mo2 O2 H2C 117.7 . .
Mo2 O5 Mo3 119.1(5) . .
Mo4 O7 Mo3 117.2(5) 7_566 .
Al1 O9 Mo4 104.4(4) . .
Al1 O9 Mo2 104.1(4) . .
Mo4 O9 Mo2 92.8(4) . .
Al1 O9 H9A 117.3 . .
Mo4 O9 H9A 117.4 . .
Mo2 O9 H9A 117.4 . .
Mo4 O11 Mo2 117.0(5) . .
C1 O12 Sm1 89.9(9) . .
C1 O13 Sm1 95.2(10) . .
Sm1 O14 H14A 110.0 . .
Sm1 O14 H14B 105.7 . .
H14A O14 H14B 107.9 . .
Sm1 O15 H15A 124.5 . .
Sm1 O15 H15B 119.9 . .
H15A O15 H15B 108.5 . .
O17 Sm1 O13 70.1(3) . .
O17 Sm1 O13 70.1(3) . 2_656
O13 Sm1 O13 140.3(6) . 2_656
O17 Sm1 O15 143.6(3) . 2_656
O13 Sm1 O15 82.7(4) . 2_656
O13 Sm1 O15 132.4(4) 2_656 2_656
O17 Sm1 O15 143.6(3) . .
O13 Sm1 O15 132.4(4) . .
O13 Sm1 O15 82.7(4) 2_656 .
O15 Sm1 O15 72.8(5) 2_656 .
O17 Sm1 O14 75.2(2) . .
O13 Sm1 O14 76.4(4) . .
O13 Sm1 O14 93.6(4) 2_656 .
O15 Sm1 O14 75.1(4) 2_656 .
O15 Sm1 O14 131.8(4) . .
O17 Sm1 O14 75.2(2) . 2_656
O13 Sm1 O14 93.6(4) . 2_656
O13 Sm1 O14 76.4(4) 2_656 2_656
O15 Sm1 O14 131.8(4) 2_656 2_656
O15 Sm1 O14 75.1(4) . 2_656
O14 Sm1 O14 150.4(5) . 2_656
O17 Sm1 O12 108.5(3) . .
O13 Sm1 O12 52.7(4) . .
O13 Sm1 O12 145.3(4) 2_656 .
O15 Sm1 O12 69.8(4) 2_656 .
O15 Sm1 O12 80.4(4) . .
O14 Sm1 O12 120.2(4) . .
O14 Sm1 O12 70.1(4) 2_656 .
O17 Sm1 O12 108.5(3) . 2_656
O13 Sm1 O12 145.3(4) . 2_656
O13 Sm1 O12 52.7(4) 2_656 2_656
O15 Sm1 O12 80.4(4) 2_656 2_656
O15 Sm1 O12 69.8(4) . 2_656
O14 Sm1 O12 70.1(4) . 2_656
O14 Sm1 O12 120.2(4) 2_656 2_656
O12 Sm1 O12 142.9(5) . 2_656
O17 Sm1 C1 89.0(3) . 2_656
O13 Sm1 C1 152.5(4) . 2_656
O13 Sm1 C1 25.9(4) 2_656 2_656
O15 Sm1 C1 106.8(4) 2_656 2_656
O15 Sm1 C1 74.8(4) . 2_656
O14 Sm1 C1 81.2(4) . 2_656
O14 Sm1 C1 98.2(4) 2_656 2_656
O12 Sm1 C1 154.7(4) . 2_656
O12 Sm1 C1 26.8(4) 2_656 2_656
H1WA O1W H1WB 108.1 . .
H2WA O2W H2WB 107.4 . .
H3WA O3W H3WB 108.3 . .
Sm1 O17 H17A 126.1 . .

loop_
_geom_bond_atom_site_label_1
_geom_bond_atom_site_label_2
_geom_bond_distance
_geom_bond_site_symmetry_2
O4W H4WA 0.8500 .
O4W H4WB 0.8500 .
O5W H5WA 0.8729 .
O5W H5WB 0.8612 .
Al1 O9 1.897(9) .
Al1 O9 1.897(9) 7_566
Al1 O2 1.897(9) 7_566
Al1 O2 1.897(9) .
Al1 O1 1.899(9) 7_566
Al1 O1 1.899(9) .
C1 O13 1.245(19) .
C1 O12 1.277(19) .
C1 C2 1.50(2) .
C2 N1 1.45(2) .
C2 H2A 0.9700 .
C2 H2B 0.9700 .
Mo2 O3 1.688(12) .
Mo2 O4 1.699(11) .
Mo2 O5 1.919(11) .
Mo2 O11 1.945(10) .
Mo2 O9 2.289(9) .
Mo2 O2 2.312(10) .
Mo3 O6 1.700(11) .
Mo3 O8 1.708(11) .
Mo3 O5 1.931(11) .
Mo3 O7 1.933(11) .
Mo3 O2 2.279(10) .
Mo3 O1 2.298(9) .
Mo4 O16 1.698(12) .
Mo4 O10 1.701(11) .
Mo4 O7 1.924(11) 7_566
Mo4 O11 1.943(10) .
Mo4 O1 2.283(10) 7_566
Mo4 O9 2.289(10) .
N1 H1A 0.8900 .
N1 H1B 0.8900 .
N1 H1C 0.8900 .
O1 Mo4 2.283(10) 7_566
O1 H1D 0.8499 .
O2 H2C 0.8500 .
O7 Mo4 1.924(11) 7_566
O9 H9A 0.8498 .
O12 Sm1 2.533(11) .
O13 Sm1 2.437(11) .
O14 Sm1 2.467(11) .
O14 H14A 0.8500 .
O14 H14B 0.8501 .
O15 Sm1 2.444(11) .
O15 H15A 0.8501 .
O15 H15B 0.8500 .
Sm1 O17 2.398(17) .
Sm1 O13 2.437(11) 2_656
Sm1 O15 2.444(11) 2_656
Sm1 O14 2.467(11) 2_656
Sm1 O12 2.533(11) 2_656
Sm1 C1 2.835(17) 2_656
O1W H1WA 0.8500 .
O1W H1WB 0.8500 .
O2W H2WA 0.8498 .
O2W H2WB 0.8500 .
O3W H3WA 0.8500 .
O3W H3WB 0.8499 .
O17 H17A 0.8499 .

loop_
_geom_torsion_atom_site_label_1
_geom_torsion_atom_site_label_2
_geom_torsion_atom_site_label_3
_geom_torsion_atom_site_label_4
_geom_torsion
_geom_torsion_site_symmetry_1
_geom_torsion_site_symmetry_4
O13 C1 C2 N1 10(2) . .
O12 C1 C2 N1 -173.0(14) . .
O9 Al1 O1 Mo4 -179.3(4) . 7_566
O9 Al1 O1 Mo4 0.7(4) 7_566 7_566
O2 Al1 O1 Mo4 85.0(4) 7_566 7_566
O2 Al1 O1 Mo4 -95.0(4) . 7_566
O1 Al1 O1 Mo4 -83(100) 7_566 7_566
O9 Al1 O1 Mo3 -83.8(4) . .
O9 Al1 O1 Mo3 96.2(4) 7_566 .
O2 Al1 O1 Mo3 -179.5(4) 7_566 .
O2 Al1 O1 Mo3 0.5(4) . .
O1 Al1 O1 Mo3 12(100) 7_566 .
O6 Mo3 O1 Al1 -28.6(17) . .
O8 Mo3 O1 Al1 168.8(5) . .
O5 Mo3 O1 Al1 72.6(5) . .
O7 Mo3 O1 Al1 -89.6(5) . .
O2 Mo3 O1 Al1 -0.4(4) . .
O6 Mo3 O1 Mo4 76.8(16) . 7_566
O8 Mo3 O1 Mo4 -85.8(5) . 7_566
O5 Mo3 O1 Mo4 178.0(4) . 7_566
O7 Mo3 O1 Mo4 15.8(4) . 7_566
O2 Mo3 O1 Mo4 104.9(4) . 7_566
O9 Al1 O2 Mo3 96.2(5) . .
O9 Al1 O2 Mo3 -83.8(5) 7_566 .
O2 Al1 O2 Mo3 -81(100) 7_566 .
O1 Al1 O2 Mo3 179.5(4) 7_566 .
O1 Al1 O2 Mo3 -0.5(4) . .
O9 Al1 O2 Mo2 0.1(4) . .
O9 Al1 O2 Mo2 -179.9(4) 7_566 .
O2 Al1 O2 Mo2 -177(100) 7_566 .
O1 Al1 O2 Mo2 83.4(4) 7_566 .
O1 Al1 O2 Mo2 -96.6(4) . .
O6 Mo3 O2 Al1 172.1(5) . .
O8 Mo3 O2 Al1 -29.0(14) . .
O5 Mo3 O2 Al1 -88.3(5) . .
O7 Mo3 O2 Al1 74.3(5) . .
O1 Mo3 O2 Al1 0.5(4) . .
O6 Mo3 O2 Mo2 -83.5(5) . .
O8 Mo3 O2 Mo2 75.4(13) . .
O5 Mo3 O2 Mo2 16.1(4) . .
O7 Mo3 O2 Mo2 178.6(4) . .
O1 Mo3 O2 Mo2 104.8(4) . .
O3 Mo2 O2 Al1 29.1(15) . .
O4 Mo2 O2 Al1 -170.3(5) . .
O5 Mo2 O2 Al1 88.8(5) . .
O11 Mo2 O2 Al1 -73.8(5) . .
O9 Mo2 O2 Al1 -0.1(4) . .
O3 Mo2 O2 Mo3 -75.9(13) . .
O4 Mo2 O2 Mo3 84.7(5) . .
O5 Mo2 O2 Mo3 -16.3(4) . .
O11 Mo2 O2 Mo3 -178.8(4) . .
O9 Mo2 O2 Mo3 -105.2(4) . .
O3 Mo2 O5 Mo3 -176.3(6) . .
O4 Mo2 O5 Mo3 -67.8(7) . .
O11 Mo2 O5 Mo3 57.6(11) . .
O9 Mo2 O5 Mo3 91.3(6) . .
O2 Mo2 O5 Mo3 22.2(5) . .
O6 Mo3 O5 Mo2 70.3(7) . .
O8 Mo3 O5 Mo2 176.8(7) . .
O7 Mo3 O5 Mo2 -57.6(11) . .
O2 Mo3 O5 Mo2 -22.4(5) . .
O1 Mo3 O5 Mo2 -91.8(6) . .
O6 Mo3 O7 Mo4 174.5(6) . 7_566
O8 Mo3 O7 Mo4 67.4(7) . 7_566
O5 Mo3 O7 Mo4 -57.0(11) . 7_566
O2 Mo3 O7 Mo4 -90.4(6) . 7_566
O1 Mo3 O7 Mo4 -21.3(5) . 7_566
O9 Al1 O9 Mo4 107(100) 7_566 .
O2 Al1 O9 Mo4 -83.5(4) 7_566 .
O2 Al1 O9 Mo4 96.5(4) . .
O1 Al1 O9 Mo4 0.7(4) 7_566 .
O1 Al1 O9 Mo4 -179.3(4) . .
O9 Al1 O9 Mo2 11(100) 7_566 .
O2 Al1 O9 Mo2 179.9(4) 7_566 .
O2 Al1 O9 Mo2 -0.1(4) . .
O1 Al1 O9 Mo2 -96.0(4) 7_566 .
O1 Al1 O9 Mo2 84.0(4) . .
O16 Mo4 O9 Al1 171.4(5) . .
O10 Mo4 O9 Al1 -27.6(13) . .
O7 Mo4 O9 Al1 73.8(4) 7_566 .
O11 Mo4 O9 Al1 -89.9(5) . .
O1 Mo4 O9 Al1 -0.6(4) 7_566 .
O16 Mo4 O9 Mo2 -83.2(5) . .
O10 Mo4 O9 Mo2 77.8(12) . .
O7 Mo4 O9 Mo2 179.2(4) 7_566 .
O11 Mo4 O9 Mo2 15.4(4) . .
O1 Mo4 O9 Mo2 104.7(4) 7_566 .
O3 Mo2 O9 Al1 -169.6(5) . .
O4 Mo2 O9 Al1 28.6(14) . .
O5 Mo2 O9 Al1 -72.5(5) . .
O11 Mo2 O9 Al1 90.1(5) . .
O2 Mo2 O9 Al1 0.1(4) . .
O3 Mo2 O9 Mo4 84.8(5) . .
O4 Mo2 O9 Mo4 -77.0(13) . .
O5 Mo2 O9 Mo4 -178.0(4) . .
O11 Mo2 O9 Mo4 -15.4(4) . .
O2 Mo2 O9 Mo4 -105.5(4) . .
O16 Mo4 O11 Mo2 71.6(7) . .
O10 Mo4 O11 Mo2 179.4(6) . .
O7 Mo4 O11 Mo2 -54.7(11) 7_566 .
O1 Mo4 O11 Mo2 -89.0(6) 7_566 .
O9 Mo4 O11 Mo2 -20.6(5) . .
O3 Mo2 O11 Mo4 -69.6(7) . .
O4 Mo2 O11 Mo4 -177.9(6) . .
O5 Mo2 O11 Mo4 55.7(11) . .
O9 Mo2 O11 Mo4 20.6(5) . .
O2 Mo2 O11 Mo4 89.2(6) . .
O13 C1 O12 Sm1 -0.1(15) . .
C2 C1 O12 Sm1 -177.4(13) . .
O12 C1 O13 Sm1 0.1(16) . .
C2 C1 O13 Sm1 177.3(13) . .
C1 O13 Sm1 O17 134.4(10) . .
C1 O13 Sm1 O13 134.4(10) . 2_656
C1 O13 Sm1 O15 -70.2(10) . 2_656
C1 O13 Sm1 O15 -11.6(12) . .
C1 O13 Sm1 O14 -146.6(10) . .
C1 O13 Sm1 O14 61.5(10) . 2_656
C1 O13 Sm1 O12 0.0(9) . .
C1 O13 Sm1 O12 -131.5(9) . 2_656
C1 O13 Sm1 C1 177.0(9) . 2_656
C1 O12 Sm1 O17 -45.1(9) . .
C1 O12 Sm1 O13 0.0(8) . .
C1 O12 Sm1 O13 -126.7(9) . 2_656
C1 O12 Sm1 O15 96.3(9) . 2_656
C1 O12 Sm1 O15 171.4(9) . .
C1 O12 Sm1 O14 38.3(10) . .
C1 O12 Sm1 O14 -111.0(9) . 2_656
C1 O12 Sm1 O12 134.9(9) . 2_656
C1 O12 Sm1 C1 -176.8(9) . 2_656
